data_4502270
loop_
_publ_author_name
'Fan, Xiaoyun'
'Pan, Shilie'
'Hou, Xueling'
'Tian, Xuelin'
'Han, Jian'
'Haag, Jacob'
'Poeppelmeier, Kenneth R.'

_publ_section_title
;
 Growth and Properties of Single Crystals of Noncentrosymmetric
 Na3VO2B6O11
;
_journal_issue 1
_journal_name_full 'Crystal Growth &amp; Design'
_journal_page_first 252
_journal_paper_doi 10.1021/cg900877h
_journal_volume 10
_journal_year 2010
_chemical_formula_sum 'B6 Na3 O13 V'
_chemical_formula_weight 392.77
_chemical_name_systematic
; 
 ? 
;
_space_group_IT_number 19
_symmetry_cell_setting orthorhombic
_symmetry_space_group_name_Hall 'P 2ac 2ab'
_symmetry_space_group_name_H-M 'P 21 21 21'
_atom_sites_solution_hydrogens none
_atom_sites_solution_primary direct
_atom_sites_solution_secondary difmap
_audit_creation_method SHELXL-97
_cell_angle_alpha 90.00
_cell_angle_beta 90.00
_cell_angle_gamma 90.00
_cell_formula_units_Z 4
_cell_length_a 7.7359(9)
_cell_length_b 10.1884(12)
_cell_length_c 12.5697(15)
_cell_measurement_reflns_used 4544
_cell_measurement_temperature 273(2)
_cell_measurement_theta_max 28.11
_cell_measurement_theta_min 3.09
_cell_volume 990.7(2)
_computing_cell_refinement 'Bruker SMART'
_computing_data_collection 'Bruker SMART'
_computing_data_reduction 'Bruker SAINT'
_computing_molecular_graphics 'Bruker SHELXTL'
_computing_publication_material 'Bruker SHELXTL'
_computing_structure_refinement 'Bruker SHELXTL'
_computing_structure_solution 'Bruker SHELXTL'
_diffrn_ambient_temperature 273(2)
_diffrn_measured_fraction_theta_full 0.999
_diffrn_measured_fraction_theta_max 0.999
_diffrn_measurement_device_type 'CCD area detector'
_diffrn_measurement_method 'phi and omega scans'
_diffrn_radiation_monochromator graphite
_diffrn_radiation_source 'fine-focus sealed tube'
_diffrn_radiation_type MoK\a
_diffrn_radiation_wavelength 0.71073
_diffrn_reflns_av_R_equivalents 0.0222
_diffrn_reflns_av_sigmaI/netI 0.0206
_diffrn_reflns_limit_h_max 10
_diffrn_reflns_limit_h_min -10
_diffrn_reflns_limit_k_max 13
_diffrn_reflns_limit_k_min -13
_diffrn_reflns_limit_l_max 16
_diffrn_reflns_limit_l_min -16
_diffrn_reflns_number 9157
_diffrn_reflns_theta_full 28.25
_diffrn_reflns_theta_max 28.25
_diffrn_reflns_theta_min 2.57
_exptl_absorpt_coefficient_mu 1.215
_exptl_absorpt_correction_type none
_exptl_crystal_colour colorless
_exptl_crystal_density_diffrn 2.633
_exptl_crystal_density_meas ?
_exptl_crystal_density_method 'not measured'
_exptl_crystal_description plate
_exptl_crystal_F_000 760
_exptl_crystal_size_max 0.32
_exptl_crystal_size_mid 0.23
_exptl_crystal_size_min 0.07
_refine_diff_density_max 0.317
_refine_diff_density_min -0.433
_refine_diff_density_rms 0.070
_refine_ls_abs_structure_details 'Flack H D (1983), Acta Cryst. A39, 876-881'
_refine_ls_abs_structure_Flack 0.46(3)
_refine_ls_extinction_coef 0.0078(11)
_refine_ls_extinction_expression Fc^*^=kFc[1+0.001xFc^2^\l^3^/sin(2\q)]^-1/4^
_refine_ls_extinction_method SHELXL
_refine_ls_goodness_of_fit_ref 1.075
_refine_ls_hydrogen_treatment none
_refine_ls_matrix_type full
_refine_ls_number_parameters 209
_refine_ls_number_reflns 2442
_refine_ls_number_restraints 0
_refine_ls_restrained_S_all 1.075
_refine_ls_R_factor_all 0.0274
_refine_ls_R_factor_gt 0.0252
_refine_ls_shift/su_max 0.002
_refine_ls_shift/su_mean 0.000
_refine_ls_structure_factor_coef Fsqd
_refine_ls_weighting_details 'calc w=1/[\s^2^(Fo^2^)+(0.0381P)^2^+0.4721P] where P=(Fo^2^+2Fc^2^)/3'
_refine_ls_weighting_scheme calc
_refine_ls_wR_factor_gt 0.0673
_refine_ls_wR_factor_ref 0.0693
_reflns_number_gt 2295
_reflns_number_total 2442
_reflns_threshold_expression >2sigma(I)
_cod_data_source_file cg900877h_si_002.cif
_cod_data_source_block fxy
_cod_depositor_comments
;
The following automatic conversions were performed:

'_symmetry_cell_setting' value 'Orthorhombic' changed to
'orthorhombic' according to
/home/saulius/struct/CIF-dictionaries/cif_core.dic dictionary named
'cif_core.dic' version 2.4.2 from 2011-04-26.

Automatic conversion script
Id: cif_fix_values 1715 2011-07-08 13:25:40Z adriana 

The following automatic conversions were performed:

'_exptl_crystal_density_meas' value 'none' was changed to '?' - the
value is perceived as not measured.

Automatic conversion script
Id: cif_fix_values 3008 2015-01-20 13:52:24Z robertas 
;
_cod_original_sg_symbol_H-M P212121
_cod_database_code 4502270

loop_
_symmetry_equiv_pos_as_xyz
'x, y, z'
'-x+1/2, -y, z+1/2'
'-x, y+1/2, -z+1/2'
'x+1/2, -y+1/2, -z'

loop_
_atom_site_label
_atom_site_type_symbol
_atom_site_fract_x
_atom_site_fract_y
_atom_site_fract_z
_atom_site_U_iso_or_equiv
_atom_site_adp_type
_atom_site_occupancy
_atom_site_symmetry_multiplicity
_atom_site_calc_flag
V1 V 0.54789(4) 1.00731(3) 0.25166(2) 0.01200(10) Uani 1 1 d
Na2 Na 0.76396(14) 0.72099(9) 0.23851(8) 0.0193(2) Uani 1 1 d
Na3 Na 0.63060(11) 0.99816(12) -0.02456(6) 0.0251(2) Uani 1 1 d
Na4 Na 0.76851(14) 1.28844(9) 0.23781(8) 0.0191(2) Uani 1 1 d
B1 B 0.2750(2) 0.9985(3) 0.44112(14) 0.0089(3) Uani 1 1 d
B2 B 0.8013(4) 1.2742(2) -0.0053(2) 0.0106(5) Uani 1 1 d
B3 B 1.0960(2) 0.5005(3) 0.27755(15) 0.0097(3) Uani 1 1 d
B4 B 0.8006(4) 0.7260(2) -0.0051(2) 0.0100(5) Uani 1 1 d
B5 B 1.0324(4) 0.8701(2) 0.0746(2) 0.0090(5) Uani 1 1 d
B6 B 0.9685(4) 0.6298(2) 0.4249(2) 0.0088(5) Uani 1 1 d
O1 O 0.77531(16) 1.00065(18) 0.29832(10) 0.0129(3) Uani 1 1 d
O2 O 0.37595(17) 0.98975(19) 0.34285(11) 0.0192(3) Uani 1 1 d
O3 O 0.6669(3) 0.72717(14) -0.07704(13) 0.0112(3) Uani 1 1 d
O4 O 0.9642(3) 0.88401(14) 0.18372(13) 0.0127(3) Uani 1 1 d
O5 O 0.8882(2) 1.15848(15) 0.00465(14) 0.0145(4) Uani 1 1 d
O6 O 1.0315(3) 0.61699(14) 0.31474(13) 0.0132(4) Uani 1 1 d
O7 O 0.3386(2) 1.11592(14) -0.05406(13) 0.0133(4) Uani 1 1 d
O8 O 0.39003(14) 1.00022(15) 0.53919(9) 0.0076(2) Uani 1 1 d
O9 O 0.8920(2) 0.83928(14) 0.00192(14) 0.0142(4) Uani 1 1 d
O10 O 0.8291(2) 0.61953(14) 0.06078(14) 0.0140(4) Uani 1 1 d
O11 O 0.8348(2) 0.72826(14) 0.42460(14) 0.0118(4) Uani 1 1 d
O12 O 0.5269(3) 1.14809(19) 0.18845(18) 0.0338(5) Uani 1 1 d
O13 O 0.5365(3) 0.8917(2) 0.16143(17) 0.0322(5) Uani 1 1 d

loop_
_atom_site_aniso_label
_atom_site_aniso_U_11
_atom_site_aniso_U_22
_atom_site_aniso_U_33
_atom_site_aniso_U_23
_atom_site_aniso_U_13
_atom_site_aniso_U_12
V1 0.00926(15) 0.01440(16) 0.01234(15) 0.0004(2) 0.00213(11) 0.00008(16)
Na2 0.0199(5) 0.0204(4) 0.0175(5) 0.0038(4) 0.0004(6) -0.0035(4)
Na3 0.0216(4) 0.0357(5) 0.0180(4) 0.0030(6) 0.0004(3) 0.0015(6)
Na4 0.0207(5) 0.0190(4) 0.0177(5) -0.0014(4) -0.0027(6) 0.0008(4)
B1 0.0101(8) 0.0081(8) 0.0084(8) -0.0005(10) -0.0004(6) 0.0006(11)
B2 0.0099(14) 0.0095(12) 0.0124(12) -0.0007(10) 0.0002(12) 0.0004(11)
B3 0.0088(8) 0.0103(8) 0.0099(8) 0.0007(9) -0.0002(6) -0.0007(10)
B4 0.0091(14) 0.0104(12) 0.0104(12) -0.0016(10) 0.0011(11) -0.0005(11)
B5 0.0093(13) 0.0063(9) 0.0114(11) 0.0003(8) 0.0020(12) 0.0004(9)
B6 0.0088(13) 0.0078(9) 0.0099(10) 0.0016(8) 0.0009(12) -0.0010(9)
O1 0.0111(6) 0.0164(6) 0.0111(5) -0.0001(8) 0.0023(5) 0.0014(8)
O2 0.0136(6) 0.0310(9) 0.0129(6) -0.0009(8) 0.0038(5) -0.0016(9)
O3 0.0110(8) 0.0098(7) 0.0130(8) 0.0021(6) -0.0027(8) -0.0036(6)
O4 0.0157(9) 0.0102(6) 0.0123(8) 0.0008(5) 0.0057(9) 0.0008(7)
O5 0.0137(9) 0.0093(6) 0.0205(9) -0.0033(7) -0.0055(8) 0.0030(6)
O6 0.0176(9) 0.0087(6) 0.0134(8) 0.0015(5) 0.0055(9) 0.0012(7)
O7 0.0134(9) 0.0113(7) 0.0153(8) -0.0025(6) 0.0039(8) -0.0046(7)
O8 0.0076(5) 0.0056(5) 0.0095(5) 0.0008(6) -0.0017(4) -0.0007(7)
O9 0.0142(9) 0.0097(6) 0.0188(9) 0.0018(6) -0.0065(8) -0.0045(6)
O10 0.0162(9) 0.0095(6) 0.0164(8) 0.0024(6) -0.0075(8) -0.0035(7)
O11 0.0113(8) 0.0085(7) 0.0155(8) 0.0023(6) 0.0035(8) 0.0022(6)
O12 0.0204(10) 0.0345(10) 0.0466(12) 0.0249(9) -0.0052(10) -0.0028(9)
O13 0.0229(10) 0.0445(11) 0.0293(10) -0.0209(9) 0.0000(9) 0.0029(10)

loop_
_atom_type_symbol
_atom_type_description
_atom_type_scat_dispersion_real
_atom_type_scat_dispersion_imag
_atom_type_scat_source
B B 0.0013 0.0007 'International Tables Vol C Tables 4.2.6.8 and 6.1.1.4'
O O 0.0106 0.0060 'International Tables Vol C Tables 4.2.6.8 and 6.1.1.4'
Na Na 0.0362 0.0249 'International Tables Vol C Tables 4.2.6.8 and 6.1.1.4'
V V 0.3005 0.5294 'International Tables Vol C Tables 4.2.6.8 and 6.1.1.4'

loop_
_geom_angle_atom_site_label_1
_geom_angle_atom_site_label_2
_geom_angle_atom_site_label_3
_geom_angle
_geom_angle_site_symmetry_1
_geom_angle_site_symmetry_3
O13 V1 O12 106.68(12) . .
O13 V1 O2 109.66(10) . .
O12 V1 O2 109.11(11) . .
O13 V1 O1 104.09(10) . .
O12 V1 O1 106.11(10) . .
O2 V1 O1 120.36(6) . .
O13 V1 Na2 117.91(9) . 3_655
O12 V1 Na2 50.40(9) . 3_655
O2 V1 Na2 58.94(6) . 3_655
O1 V1 Na2 135.71(6) . 3_655
O13 V1 Na4 60.26(8) . 3_645
O12 V1 Na4 122.17(8) . 3_645
O2 V1 Na4 49.40(6) . 3_645
O1 V1 Na4 131.53(6) . 3_645
Na2 V1 Na4 84.32(2) 3_655 3_645
O13 V1 Na4 127.48(8) . .
O12 V1 Na4 43.81(8) . .
O2 V1 Na4 120.40(7) . .
O1 V1 Na4 64.10(6) . .
Na2 V1 Na4 78.86(3) 3_655 .
Na4 V1 Na4 163.13(2) 3_645 .
O13 V1 Na2 50.89(8) . .
O12 V1 Na2 141.22(9) . .
O2 V1 Na2 108.56(7) . .
O1 V1 Na2 60.86(6) . .
Na2 V1 Na2 161.88(2) 3_655 .
Na4 V1 Na2 77.62(2) 3_645 .
Na4 V1 Na2 119.15(2) . .
O13 V1 Na3 46.36(8) . .
O12 V1 Na3 64.33(9) . .
O2 V1 Na3 140.56(5) . .
O1 V1 Na3 97.93(4) . .
Na2 V1 Na3 100.92(3) 3_655 .
Na4 V1 Na3 98.94(3) 3_645 .
Na4 V1 Na3 83.04(3) . .
Na2 V1 Na3 80.73(3) . .
O4 Na2 O11 96.42(7) . .
O4 Na2 O10 84.21(6) . .
O11 Na2 O10 146.32(7) . .
O4 Na2 O6 82.42(7) . .
O11 Na2 O6 56.94(6) . .
O10 Na2 O6 90.02(6) . .
O4 Na2 O12 152.54(7) . 3_645
O11 Na2 O12 81.92(7) . 3_645
O10 Na2 O12 112.24(7) . 3_645
O6 Na2 O12 117.91(7) . 3_645
O4 Na2 O13 82.44(8) . .
O11 Na2 O13 119.06(7) . .
O10 Na2 O13 94.46(7) . .
O6 Na2 O13 163.68(7) . .
O12 Na2 O13 74.73(8) 3_645 .
O4 Na2 O2 137.61(6) . 3_645
O11 Na2 O2 118.15(6) . 3_645
O10 Na2 O2 53.40(5) . 3_645
O6 Na2 O2 95.93(6) . 3_645
O12 Na2 O2 62.72(5) 3_645 3_645
O13 Na2 O2 99.35(6) . 3_645
O4 Na2 O1 51.55(5) . .
O11 Na2 O1 73.46(5) . .
O10 Na2 O1 128.20(5) . .
O6 Na2 O1 106.59(6) . .
O12 Na2 O1 102.52(6) 3_645 .
O13 Na2 O1 58.67(5) . .
O2 Na2 O1 157.24(6) 3_645 .
O4 Na2 B6 95.73(7) . .
O11 Na2 B6 28.62(6) . .
O10 Na2 B6 117.70(7) . .
O6 Na2 B6 29.65(6) . .
O12 Na2 B6 95.46(8) 3_645 .
O13 Na2 B6 147.52(7) . .
O2 Na2 B6 103.38(6) 3_645 .
O1 Na2 B6 94.89(6) . .
O4 Na2 B3 25.39(6) . 3_755
O11 Na2 B3 87.40(6) . 3_755
O10 Na2 B3 104.70(6) . 3_755
O6 Na2 B3 97.24(6) . 3_755
O12 Na2 B3 127.63(7) 3_645 3_755
O13 Na2 B3 66.45(6) . 3_755
O2 Na2 B3 154.41(6) 3_645 3_755
O1 Na2 B3 26.48(4) . 3_755
B6 Na2 B3 98.89(6) . 3_755
O4 Na2 B4 68.86(7) . .
O11 Na2 B4 161.32(9) . .
O10 Na2 B4 26.26(6) . .
O6 Na2 B4 108.09(8) . .
O12 Na2 B4 116.49(9) 3_645 .
O13 Na2 B4 71.76(7) . .
O2 Na2 B4 71.61(6) 3_645 .
O1 Na2 B4 103.59(6) . .
B6 Na2 B4 137.74(9) . .
B3 Na2 B4 83.45(6) 3_755 .
O4 Na2 V1 164.53(6) . 3_645
O11 Na2 V1 98.79(5) . 3_645
O10 Na2 V1 84.67(5) . 3_645
O6 Na2 V1 108.30(5) . 3_645
O12 Na2 V1 29.97(4) 3_645 3_645
O13 Na2 V1 87.75(5) . 3_645
O2 Na2 V1 32.85(3) 3_645 3_645
O1 Na2 V1 131.26(4) . 3_645
B6 Na2 V1 98.94(5) . 3_645
B3 Na2 V1 152.88(5) 3_755 3_645
B4 Na2 V1 96.74(7) . 3_645
O1 Na3 O7 97.63(6) 2_674 .
O1 Na3 O5 83.85(6) 2_674 .
O7 Na3 O5 113.46(7) . .
O1 Na3 O9 83.32(6) 2_674 .
O7 Na3 O9 169.35(7) . .
O5 Na3 O9 77.19(5) . .
O1 Na3 O10 96.43(6) 2_674 4_465
O7 Na3 O10 54.46(4) . 4_465
O5 Na3 O10 167.89(7) . 4_465
O9 Na3 O10 114.90(6) . 4_465
O1 Na3 O13 156.38(8) 2_674 .
O7 Na3 O13 94.35(6) . .
O5 Na3 O13 109.83(7) . .
O9 Na3 O13 81.26(7) . .
O10 Na3 O13 74.26(7) 4_465 .
O1 Na3 O3 75.79(6) 2_674 .
O7 Na3 O3 120.14(6) . .
O5 Na3 O3 124.38(6) . .
O9 Na3 O3 49.71(6) . .
O10 Na3 O3 67.09(6) 4_465 .
O13 Na3 O3 80.59(6) . .
O1 Na3 O11 75.79(6) 2_674 2_674
O7 Na3 O11 66.35(6) . 2_674
O5 Na3 O11 49.54(5) . 2_674
O9 Na3 O11 123.91(6) . 2_674
O10 Na3 O11 118.73(6) 4_465 2_674
O13 Na3 O11 127.78(7) . 2_674
O3 Na3 O11 151.49(5) . 2_674
O1 Na3 B4 86.98(8) 2_674 .
O7 Na3 B4 143.40(8) . .
O5 Na3 B4 103.13(7) . .
O9 Na3 B4 25.95(7) . .
O10 Na3 B4 88.98(8) 4_465 .
O13 Na3 B4 71.46(8) . .
O3 Na3 B4 26.43(7) . .
O11 Na3 B4 148.43(8) 2_674 .
O1 Na3 B2 86.41(8) 2_674 .
O7 Na3 B2 87.86(8) . .
O5 Na3 B2 25.60(7) . .
O9 Na3 B2 102.79(8) . .
O10 Na3 B2 142.29(8) 4_465 .
O13 Na3 B2 114.39(8) . .
O3 Na3 B2 148.18(8) . .
O11 Na3 B2 26.11(7) 2_674 .
B4 Na3 B2 128.73(6) . .
O1 Na3 B1 100.27(5) 2_674 2_574
O7 Na3 B1 27.09(6) . 2_574
O5 Na3 B1 140.44(8) . 2_574
O9 Na3 B1 142.28(8) . 2_574
O10 Na3 B1 27.56(6) 4_465 2_574
O13 Na3 B1 81.61(6) . 2_574
O3 Na3 B1 94.38(7) . 2_574
O11 Na3 B1 92.95(7) 2_674 2_574
B4 Na3 B1 116.33(9) . 2_574
B2 Na3 B1 114.88(9) . 2_574
O1 Na3 V1 172.13(5) 2_674 .
O7 Na3 V1 88.31(4) . .
O5 Na3 V1 89.05(5) . .
O9 Na3 V1 91.80(5) . .
O10 Na3 V1 91.22(4) 4_465 .
O13 Na3 V1 26.27(4) . .
O3 Na3 V1 105.71(5) . .
O11 Na3 V1 102.12(5) 2_674 .
B4 Na3 V1 91.33(6) . .
B2 Na3 V1 88.66(6) . .
B1 Na3 V1 87.37(4) 2_574 .
O3 Na4 O6 94.83(7) 2_675 3_755
O3 Na4 O12 111.74(8) 2_675 .
O6 Na4 O12 89.84(8) 3_755 .
O3 Na4 O4 57.69(6) 2_675 3_755
O6 Na4 O4 81.95(7) 3_755 3_755
O12 Na4 O4 165.64(7) . 3_755
O3 Na4 O2 122.28(6) 2_675 3_655
O6 Na4 O2 138.74(7) 3_755 3_655
O12 Na4 O2 91.99(7) . 3_655
O4 Na4 O2 101.96(6) 3_755 3_655
O3 Na4 O7 149.26(7) 2_675 4_575
O6 Na4 O7 83.89(6) 3_755 4_575
O12 Na4 O7 98.98(7) . 4_575
O4 Na4 O7 91.87(6) 3_755 4_575
O2 Na4 O7 55.12(5) 3_655 4_575
O3 Na4 O13 76.51(7) 2_675 3_655
O6 Na4 O13 155.01(7) 3_755 3_655
O12 Na4 O13 72.38(9) . 3_655
O4 Na4 O13 111.33(7) 3_755 3_655
O2 Na4 O13 61.37(5) 3_655 3_655
O7 Na4 O13 115.52(7) 4_575 3_655
O3 Na4 B5 29.05(6) 2_675 3_755
O6 Na4 B5 95.06(7) 3_755 3_755
O12 Na4 B5 140.71(8) . 3_755
O4 Na4 B5 30.15(7) 3_755 3_755
O2 Na4 B5 108.76(6) 3_655 3_755
O7 Na4 B5 120.30(7) 4_575 3_755
O13 Na4 B5 88.46(8) 3_655 3_755
O3 Na4 B2 161.92(9) 2_675 .
O6 Na4 B2 69.03(7) 3_755 .
O12 Na4 B2 77.41(8) . .
O4 Na4 B2 110.13(8) 3_755 .
O2 Na4 B2 71.21(6) 3_655 .
O7 Na4 B2 26.36(6) 4_575 .
O13 Na4 B2 121.55(9) 3_655 .
B5 Na4 B2 140.28(9) 3_755 .
O3 Na4 B3 85.83(6) 2_675 3_755
O6 Na4 B3 24.75(5) 3_755 3_755
O12 Na4 B3 71.93(7) . 3_755
O4 Na4 B3 96.50(6) 3_755 3_755
O2 Na4 B3 151.62(6) 3_655 3_755
O7 Na4 B3 103.32(6) 4_575 3_755
O13 Na4 B3 130.26(6) 3_655 3_755
B5 Na4 B3 98.04(6) 3_755 3_755
B2 Na4 B3 82.32(6) . 3_755
O3 Na4 B1 140.43(7) 2_675 3_655
O6 Na4 B1 111.49(7) 3_755 3_655
O12 Na4 B1 97.84(7) . 3_655
O4 Na4 B1 96.13(6) 3_755 3_655
O2 Na4 B1 27.61(5) 3_655 3_655
O7 Na4 B1 27.61(5) 4_575 3_655
O13 Na4 B1 88.74(6) 3_655 3_655
B5 Na4 B1 116.14(7) 3_755 3_655
B2 Na4 B1 47.49(6) . 3_655
B3 Na4 B1 129.48(6) 3_755 3_655
O3 Na4 V1 99.24(5) 2_675 3_655
O6 Na4 V1 165.19(6) 3_755 3_655
O12 Na4 V1 80.70(6) . 3_655
O4 Na4 V1 109.54(5) 3_755 3_655
O2 Na4 V1 31.75(3) 3_655 3_655
O7 Na4 V1 86.36(5) 4_575 3_655
O13 Na4 V1 29.62(4) 3_655 3_655
B5 Na4 V1 99.48(6) 3_755 3_655
B2 Na4 V1 97.62(6) . 3_655
B3 Na4 V1 152.01(5) 3_755 3_655
B1 Na4 V1 59.20(4) 3_655 3_655
O7 B1 O2 107.88(18) 2_575 .
O7 B1 O10 109.86(14) 2_575 3_655
O2 B1 O10 109.21(17) . 3_655
O7 B1 O8 109.11(17) 2_575 .
O2 B1 O8 111.88(14) . .
O10 B1 O8 108.88(17) 3_655 .
O7 B1 Na4 54.42(10) 2_575 3_645
O2 B1 Na4 53.70(11) . 3_645
O10 B1 Na4 120.21(11) 3_655 3_645
O8 B1 Na4 130.90(15) . 3_645
O7 B1 Na3 53.63(9) 2_575 2_575
O2 B1 Na3 130.08(11) . 2_575
O10 B1 Na3 56.75(10) 3_655 2_575
O8 B1 Na3 117.98(10) . 2_575
Na4 B1 Na3 89.92(6) 3_645 2_575
O5 B2 O11 114.9(2) . 2_674
O5 B2 O7 123.4(3) . 4_575
O11 B2 O7 121.6(2) 2_674 4_575
O5 B2 Na4 89.44(15) . .
O11 B2 Na4 125.2(2) 2_674 .
O7 B2 Na4 55.87(13) 4_575 .
O5 B2 Na3 55.60(12) . .
O11 B2 Na3 66.95(11) 2_674 .
O7 B2 Na3 149.89(19) 4_575 .
Na4 B2 Na3 94.86(8) . .
O4 B3 O6 120.50(15) 3_745 .
O4 B3 O1 119.6(2) 3_745 3_745
O6 B3 O1 119.9(2) . 3_745
O4 B3 Na2 48.22(11) 3_745 3_745
O6 B3 Na2 163.72(13) . 3_745
O1 B3 Na2 72.49(13) 3_745 3_745
O4 B3 Na4 162.56(14) 3_745 3_745
O6 B3 Na4 47.84(11) . 3_745
O1 B3 Na4 73.36(13) 3_745 3_745
Na2 B3 Na4 138.88(7) 3_745 3_745
O9 B4 O3 115.4(2) . .
O9 B4 O10 123.0(3) . .
O3 B4 O10 121.4(2) . .
O9 B4 Na2 89.83(14) . .
O3 B4 Na2 125.9(2) . .
O10 B4 Na2 53.49(12) . .
O9 B4 Na3 57.43(13) . .
O3 B4 Na3 67.58(11) . .
O10 B4 Na3 145.31(19) . .
Na2 B4 Na3 93.13(8) . .
O3 B5 O9 113.91(17) 4_565 .
O3 B5 O4 107.75(19) 4_565 .
O9 B5 O4 109.8(2) . .
O3 B5 O8 108.67(19) 4_565 2_674
O9 B5 O8 107.41(17) . 2_674
O4 B5 O8 109.28(15) . 2_674
O3 B5 Na4 53.69(11) 4_565 3_745
O9 B5 Na4 146.65(14) . 3_745
O4 B5 Na4 57.89(12) . 3_745
O8 B5 Na4 105.94(13) 2_674 3_745
O11 B6 O5 114.21(18) . 3_745
O11 B6 O6 107.28(18) . .
O5 B6 O6 109.8(2) 3_745 .
O11 B6 O8 108.66(19) . 4_566
O5 B6 O8 107.37(17) 3_745 4_566
O6 B6 O8 109.46(16) . 4_566
O11 B6 Na2 53.07(11) . .
O5 B6 Na2 145.61(14) 3_745 .
O6 B6 Na2 57.60(11) . .
O8 B6 Na2 107.03(14) 4_566 .
B3 O1 V1 117.78(11) 3_755 .
B3 O1 Na3 115.66(11) 3_755 2_675
V1 O1 Na3 126.50(6) . 2_675
B3 O1 Na2 81.03(14) 3_755 .
V1 O1 Na2 85.78(6) . .
Na3 O1 Na2 104.87(7) 2_675 .
B1 O2 V1 160.67(14) . .
B1 O2 Na4 98.69(13) . 3_645
V1 O2 Na4 98.85(7) . 3_645
B1 O2 Na2 92.91(13) . 3_655
V1 O2 Na2 88.20(7) . 3_655
Na4 O2 Na2 111.37(6) 3_645 3_655
B4 O3 B5 121.69(18) . 4_465
B4 O3 Na4 118.93(17) . 2_674
B5 O3 Na4 97.27(13) 4_465 2_674
B4 O3 Na3 85.99(11) . .
B5 O3 Na3 126.24(14) 4_465 .
Na4 O3 Na3 108.10(6) 2_674 .
B3 O4 B5 122.47(16) 3_755 .
B3 O4 Na2 106.39(14) 3_755 .
B5 O4 Na2 115.82(13) . .
B3 O4 Na4 118.84(13) 3_755 3_745
B5 O4 Na4 91.95(14) . 3_745
Na2 O4 Na4 98.83(6) . 3_745
B2 O5 B6 127.4(2) . 3_755
B2 O5 Na3 98.79(16) . .
B6 O5 Na3 123.06(13) 3_755 .
B3 O6 B6 121.19(16) . .
B3 O6 Na4 107.40(14) . 3_745
B6 O6 Na4 113.79(12) . 3_745
B3 O6 Na2 122.32(13) . .
B6 O6 Na2 92.76(14) . .
Na4 O6 Na2 96.76(6) 3_745 .
B2 O7 B1 123.1(2) 4_475 2_574
B2 O7 Na4 97.77(14) 4_475 4_475
B1 O7 Na4 97.97(11) 2_574 4_475
B2 O7 Na3 118.88(17) 4_475 .
B1 O7 Na3 99.28(11) 2_574 .
Na4 O7 Na3 119.37(7) 4_475 .
B5 O8 B1 118.63(17) 2_675 .
B5 O8 B6 120.77(12) 2_675 4_466
B1 O8 B6 117.59(17) . 4_466
B4 O9 B5 127.92(19) . .
B4 O9 Na3 96.62(17) . .
B5 O9 Na3 121.65(12) . .
B4 O10 B1 124.1(2) . 3_645
B4 O10 Na2 100.25(14) . .
B1 O10 Na2 104.43(12) 3_645 .
B4 O10 Na3 112.99(18) . 4_565
B1 O10 Na3 95.70(12) 3_645 4_565
Na2 O10 Na3 120.87(7) . 4_565
B2 O11 B6 122.41(18) 2_675 .
B2 O11 Na2 116.65(17) 2_675 .
B6 O11 Na2 98.31(13) . .
B2 O11 Na3 86.94(11) 2_675 2_675
B6 O11 Na3 127.49(14) . 2_675
Na2 O11 Na3 105.52(6) . 2_675
V1 O12 Na4 108.24(11) . .
V1 O12 Na2 99.63(10) . 3_655
Na4 O12 Na2 114.59(9) . 3_655
V1 O13 Na2 100.54(10) . .
V1 O13 Na3 107.37(10) . .
Na2 O13 Na3 113.80(8) . .
V1 O13 Na4 90.12(9) . 3_645
Na2 O13 Na4 98.24(8) . 3_645
Na3 O13 Na4 139.04(9) . 3_645

loop_
_geom_bond_atom_site_label_1
_geom_bond_atom_site_label_2
_geom_bond_distance
_geom_bond_site_symmetry_2
V1 O13 1.6376(18) .
V1 O12 1.6476(18) .
V1 O2 1.7650(14) .
V1 O1 1.8557(13) .
V1 Na2 3.2519(11) 3_655
V1 Na4 3.3138(11) 3_645
V1 Na4 3.3387(11) .
V1 Na2 3.3661(11) .
V1 Na3 3.5317(9) .
Na2 O4 2.373(2) .
Na2 O11 2.404(2) .
Na2 O10 2.513(2) .
Na2 O6 2.515(2) .
Na2 O12 2.541(3) 3_645
Na2 O13 2.657(3) .
Na2 O2 2.787(2) 3_645
Na2 O1 2.948(2) .
Na2 B6 2.975(3) .
Na2 B3 3.054(3) 3_755
Na2 B4 3.076(3) .
Na2 V1 3.2519(11) 3_645
Na3 O1 2.3423(15) 2_674
Na3 O7 2.584(2) .
Na3 O5 2.603(2) .
Na3 O9 2.611(2) .
Na3 O10 2.662(2) 4_465
Na3 O13 2.678(2) .
Na3 O3 2.8526(19) .
Na3 O11 2.8721(19) 2_674
Na3 B4 3.078(3) .
Na3 B2 3.117(3) .
Na3 B1 3.168(2) 2_574
Na4 O3 2.3856(19) 2_675
Na4 O6 2.425(2) 3_755
Na4 O12 2.433(2) .
Na4 O4 2.489(2) 3_755
Na4 O2 2.546(2) 3_655
Na4 O7 2.565(2) 4_575
Na4 O13 2.877(3) 3_655
Na4 B5 2.937(3) 3_755
Na4 B2 3.070(3) .
Na4 B3 3.121(3) 3_755
Na4 B1 3.123(2) 3_655
Na4 V1 3.3138(11) 3_655
B1 O7 1.462(3) 2_575
B1 O2 1.464(2) .
B1 O10 1.473(3) 3_655
B1 O8 1.520(2) .
B1 Na4 3.123(2) 3_645
B1 Na3 3.168(2) 2_575
B2 O5 1.363(3) .
B2 O11 1.374(4) 2_674
B2 O7 1.376(3) 4_575
B3 O4 1.365(3) 3_745
B3 O6 1.370(3) .
B3 O1 1.379(2) 3_745
B3 Na2 3.054(3) 3_745
B3 Na4 3.121(3) 3_745
B4 O9 1.356(3) .
B4 O3 1.373(4) .
B4 O10 1.383(3) .
B5 O3 1.437(3) 4_565
B5 O9 1.454(3) .
B5 O4 1.476(3) .
B5 O8 1.518(3) 2_674
B5 Na4 2.937(3) 3_745
B6 O11 1.441(3) .
B6 O5 1.449(3) 3_745
B6 O6 1.474(3) .
B6 O8 1.525(3) 4_566
O1 B3 1.379(2) 3_755
O1 Na3 2.3423(15) 2_675
O2 Na4 2.546(2) 3_645
O2 Na2 2.787(2) 3_655
O3 B5 1.437(3) 4_465
O3 Na4 2.3856(19) 2_674
O4 B3 1.365(3) 3_755
O4 Na4 2.489(2) 3_745
O5 B6 1.449(3) 3_755
O6 Na4 2.425(2) 3_745
O7 B2 1.376(3) 4_475
O7 B1 1.462(3) 2_574
O7 Na4 2.565(2) 4_475
O8 B5 1.518(3) 2_675
O8 B6 1.525(3) 4_466
O10 B1 1.473(3) 3_645
O10 Na3 2.662(2) 4_565
O11 B2 1.374(4) 2_675
O11 Na3 2.8721(19) 2_675
O12 Na2 2.541(3) 3_655
O13 Na4 2.877(3) 3_645
